data_2205572
loop_
_publ_author_name
'Chen, Hong-Ji'

_publ_section_title
Poly[zinc(II)-\m~2~-azido-\k^2^<i>N</i>^1^:<i>N</i>^1^-\m~3~-nicotinato-\k^3^<i>N</i>:<i>O</i>:<i>O</i>']
_journal_issue 4
_journal_name_full 'Acta Crystallographica Section E'
_journal_page_first m616
_journal_page_last m618
_journal_paper_doi 10.1107/S1600536805005866
_journal_volume 61
_journal_year 2005
_chemical_formula_iupac '[Zn (N3) (C6 H4 N O2)]'
_chemical_formula_moiety 'C6 H4 N4 O2 Zn'
_chemical_formula_sum 'C6 H4 N4 O2 Zn'
_chemical_formula_weight 229.50
_chemical_name_systematic
;
Poly[zinc(II)-\m~2~-azido-\k^2^N^1^:N^1^-\m~3~-nicotinato-\k^3^N:O:O']
;
_space_group_IT_number 19
_symmetry_cell_setting orthorhombic
_symmetry_space_group_name_Hall 'P 2ac 2ab'
_symmetry_space_group_name_H-M 'P 21 21 21'
_atom_sites_solution_hydrogens geom
_atom_sites_solution_primary direct
_atom_sites_solution_secondary difmap
_audit_creation_method SHELXL-97
_cell_angle_alpha 90.00
_cell_angle_beta 90.00
_cell_angle_gamma 90.00
_cell_formula_units_Z 4
_cell_length_a 5.995(4)
_cell_length_b 10.540(4)
_cell_length_c 12.586(6)
_cell_measurement_reflns_used 25
_cell_measurement_temperature 293(2)
_cell_measurement_theta_max 15.0
_cell_measurement_theta_min 6.5
_cell_volume 795.3(7)
_computing_cell_refinement P3/P4-PC
_computing_data_collection 'P3/P4-PC (Siemens, 1991)'
_computing_data_reduction 'XDISK (Siemens, 1991)'
_computing_molecular_graphics 'SHELXTL-Plus (Siemens, 1990)'
_computing_publication_material SHELXL97
_computing_structure_refinement 'SHELXL97 (Sheldrick, 1997)'
_computing_structure_solution 'SHELXS97 (Sheldrick, 1990)'
_diffrn_ambient_temperature 293(2)
_diffrn_measured_fraction_theta_full 0.940
_diffrn_measured_fraction_theta_max 0.940
_diffrn_measurement_device_type 'Siemens R3m'
_diffrn_measurement_method \w
_diffrn_radiation_monochromator graphite
_diffrn_radiation_source 'fine-focus sealed tube'
_diffrn_radiation_type MoK\a
_diffrn_radiation_wavelength 0.71073
_diffrn_reflns_av_R_equivalents 0.0170
_diffrn_reflns_av_sigmaI/netI 0.0217
_diffrn_reflns_limit_h_max 8
_diffrn_reflns_limit_h_min 0
_diffrn_reflns_limit_k_max 14
_diffrn_reflns_limit_k_min 0
_diffrn_reflns_limit_l_max 17
_diffrn_reflns_limit_l_min -1
_diffrn_reflns_number 1268
_diffrn_reflns_theta_full 28.99
_diffrn_reflns_theta_max 28.99
_diffrn_reflns_theta_min 3.76
_diffrn_standards_decay_% <0.1
_diffrn_standards_interval_count 200
_diffrn_standards_number 2
_exptl_absorpt_coefficient_mu 3.055
_exptl_absorpt_correction_T_max 0.560
_exptl_absorpt_correction_T_min 0.454
_exptl_absorpt_correction_type psi-scan
_exptl_absorpt_process_details '(Kopfman & Huber, 1968)'
_exptl_crystal_colour colourless
_exptl_crystal_density_diffrn 1.917
_exptl_crystal_density_method 'not measured'
_exptl_crystal_description Prismatic
_exptl_crystal_F_000 456
_exptl_crystal_size_max 0.28
_exptl_crystal_size_mid 0.24
_exptl_crystal_size_min 0.19
_refine_diff_density_max 0.503
_refine_diff_density_min -0.286
_refine_ls_abs_structure_details 'Flack (1983)'
_refine_ls_abs_structure_Flack -0.01(2)
_refine_ls_extinction_coef 0.0066(18)
_refine_ls_extinction_expression Fc^*^=kFc[1+0.001xFc^2^\l^3^/sin(2\q)]^-1/4^
_refine_ls_extinction_method SHELXL97
_refine_ls_goodness_of_fit_ref 1.018
_refine_ls_hydrogen_treatment constr
_refine_ls_matrix_type full
_refine_ls_number_parameters 119
_refine_ls_number_reflns 1247
_refine_ls_number_restraints 0
_refine_ls_restrained_S_all 1.018
_refine_ls_R_factor_all 0.0283
_refine_ls_R_factor_gt 0.0242
_refine_ls_shift/su_max 0.001
_refine_ls_shift/su_mean 0.000
_refine_ls_structure_factor_coef Fsqd
_refine_ls_weighting_details 'calc w = 1/[\s^2^(Fo^2^)+(0.0354P)^2^+0.2937P] where P = (Fo^2^+2Fc^2^)/3'
_refine_ls_weighting_scheme calc
_refine_ls_wR_factor_gt 0.0583
_refine_ls_wR_factor_ref 0.0599
_reflns_number_gt 1157
_reflns_number_total 1247
_reflns_threshold_expression I>2\s(I)
_cod_data_source_file om6229.cif
_cod_data_source_block I
_cod_depositor_comments
;
The following automatic conversions were performed:
'_geom_bond_publ_flag' value 'Yes' changed to 'yes' according to
'/home/saulius/struct/CIF-dictionaries/cif_core.dic' dictionary named
'cif_core.dic' version 2.4.1 from 2010-06-29 (5
times).

'_geom_angle_publ_flag' value 'Yes' changed to 'yes' according to
'/home/saulius/struct/CIF-dictionaries/cif_core.dic' dictionary named
'cif_core.dic' version 2.4.1 from 2010-06-29 (13 times).

Automatic conversion script
Id: cif_fix_enum 1527 2010-12-29 10:47:43Z saulius 

The following automatic conversions were performed:

'_geom_bond_publ_flag' value 'Yes' changed to 'yes' according to
/home/saulius/struct/CIF-dictionaries/cif_core.dic dictionary named
'cif_core.dic' version 2.4.1 from 2010-06-29 (5
times).

'_geom_angle_publ_flag' value 'Yes' changed to 'yes'
according to /home/saulius/struct/CIF-dictionaries/cif_core.dic
dictionary named 'cif_core.dic' version 2.4.1 from 2010-06-29 (13
times).

Automatic conversion script
Id: cif_fix_values 1715 2011-07-08 13:25:40Z adriana 
;
_cod_database_code 2205572
_cod_database_fobs_code 2205572

loop_
_symmetry_equiv_pos_as_xyz
'x, y, z'
'-x+1/2, -y, z+1/2'
'-x, y+1/2, -z+1/2'
'x+1/2, -y+1/2, -z'

loop_
_atom_site_label
_atom_site_fract_x
_atom_site_fract_y
_atom_site_fract_z
_atom_site_U_iso_or_equiv
_atom_site_adp_type
_atom_site_calc_flag
_atom_site_refinement_flags
_atom_site_occupancy
_atom_site_type_symbol
Zn1 0.21552(6) 0.17485(3) 0.01063(2) 0.02230(12) Uani d . 1 Zn
C1 0.5351(6) -0.1497(3) 0.3124(2) 0.0226(7) Uani d . 1 C
C2 0.5423(6) -0.1116(3) 0.1960(2) 0.0232(7) Uani d . 1 C
C3 0.6859(7) -0.1711(4) 0.1242(2) 0.0366(9) Uani d . 1 C
H3A 0.7828 -0.2380 0.1475 0.080 Uiso d R 1 H
C4 0.6792(7) -0.1336(4) 0.0184(3) 0.0414(9) Uani d . 1 C
H4A 0.7776 -0.1715 -0.0328 0.080 Uiso d R 1 H
C5 0.5352(6) -0.0386(3) -0.0119(2) 0.0320(7) Uani d . 1 C
H5A 0.5307 -0.0133 -0.0852 0.080 Uiso d R 1 H
C6 0.4035(6) -0.0168(3) 0.1598(2) 0.0236(7) Uani d . 1 C
H6A 0.3076 0.0255 0.2095 0.080 Uiso d R 1 H
N1 0.3999(5) 0.0197(2) 0.05654(19) 0.0237(5) Uani d . 1 N
N2 0.4037(5) 0.3039(3) -0.0715(2) 0.0279(6) Uani d . 1 N
N3 0.3759(5) 0.3216(3) -0.1663(2) 0.0301(6) Uani d . 1 N
N4 0.3472(7) 0.3397(4) -0.2545(2) 0.0507(10) Uani d . 1 N
O1 0.6701(5) -0.2341(2) 0.34131(17) 0.0337(6) Uani d . 1 O
O2 0.3915(4) -0.0954(2) 0.36937(17) 0.0307(6) Uani d . 1 O

loop_
_atom_site_aniso_label
_atom_site_aniso_U_11
_atom_site_aniso_U_22
_atom_site_aniso_U_33
_atom_site_aniso_U_12
_atom_site_aniso_U_13
_atom_site_aniso_U_23
Zn1 0.02415(18) 0.02769(17) 0.01506(16) 0.00226(14) 0.00022(12) 0.00231(13)
C1 0.0272(18) 0.0262(16) 0.0145(12) -0.0023(13) 0.0006(12) 0.0041(11)
C2 0.0278(18) 0.0269(15) 0.0149(13) 0.0020(14) 0.0009(12) 0.0014(12)
C3 0.044(2) 0.0436(18) 0.0224(14) 0.020(2) 0.0039(15) 0.0053(15)
C4 0.053(3) 0.051(2) 0.0199(15) 0.0236(19) 0.0088(17) 0.0017(14)
C5 0.044(2) 0.0378(16) 0.0144(12) 0.0078(15) 0.0031(15) 0.0032(14)
C6 0.0267(18) 0.0275(15) 0.0166(13) 0.0016(14) 0.0017(13) 0.0036(12)
N1 0.0290(14) 0.0265(12) 0.0155(11) 0.0056(12) -0.0024(11) 0.0022(10)
N2 0.0278(14) 0.0400(16) 0.0160(11) -0.0012(14) -0.0010(11) 0.0026(11)
N3 0.0256(15) 0.0419(15) 0.0228(12) -0.0006(17) -0.0012(11) 0.0050(14)
N4 0.047(2) 0.083(3) 0.0221(14) 0.000(2) -0.0020(13) 0.0163(17)
O1 0.0453(18) 0.0379(12) 0.0179(10) 0.0151(13) -0.0004(11) 0.0071(9)
O2 0.0373(15) 0.0363(12) 0.0185(10) 0.0075(11) 0.0059(11) 0.0058(10)

loop_
_atom_type_symbol
_atom_type_description
_atom_type_scat_dispersion_real
_atom_type_scat_dispersion_imag
_atom_type_scat_source
C C 0.0033 0.0016 'International Tables Vol C Tables 4.2.6.8 and 6.1.1.4'
H H 0.0000 0.0000 'International Tables Vol C Tables 4.2.6.8 and 6.1.1.4'
N N 0.0061 0.0033 'International Tables Vol C Tables 4.2.6.8 and 6.1.1.4'
O O 0.0106 0.0060 'International Tables Vol C Tables 4.2.6.8 and 6.1.1.4'
Zn Zn 0.2839 1.4301 'International Tables Vol C Tables 4.2.6.8 and 6.1.1.4'

loop_
_geom_angle_atom_site_label_1
_geom_angle_atom_site_label_2
_geom_angle_atom_site_label_3
_geom_angle_site_symmetry_1
_geom_angle_site_symmetry_3
_geom_angle
_geom_angle_publ_flag
N2 Zn1 N2 4_455 . 128.61(8) yes
N2 Zn1 N1 4_455 . 118.42(11) yes
N2 Zn1 N1 . . 111.95(13) yes
N2 Zn1 O2 4_455 2_554 94.79(11) yes
N2 Zn1 O2 . 2_554 90.34(10) yes
N1 Zn1 O2 . 2_554 94.95(9) yes
N2 Zn1 O1 4_455 3_655 85.39(11) yes
N2 Zn1 O1 . 3_655 88.05(10) yes
N1 Zn1 O1 . 3_655 86.64(10) yes
O2 Zn1 O1 2_554 3_655 178.07(9) yes
O1 C1 O2 . . 126.7(3) ?
O1 C1 C2 . . 116.6(3) ?
O2 C1 C2 . . 116.6(3) ?
C6 C2 C3 . . 118.9(3) ?
C6 C2 C1 . . 119.6(3) ?
C3 C2 C1 . . 121.5(3) ?
C4 C3 C2 . . 118.3(3) ?
C4 C3 H3A . . 121.3 ?
C2 C3 H3A . . 120.3 ?
C5 C4 C3 . . 119.4(3) ?
C5 C4 H4A . . 120.2 ?
C3 C4 H4A . . 120.4 ?
N1 C5 C4 . . 122.6(3) ?
N1 C5 H5A . . 118.3 ?
C4 C5 H5A . . 119.1 ?
N1 C6 C2 . . 122.2(3) ?
N1 C6 H6A . . 119.0 ?
C2 C6 H6A . . 118.9 ?
C5 N1 C6 . . 118.6(3) ?
C5 N1 Zn1 . . 120.8(2) ?
C6 N1 Zn1 . . 120.3(2) ?
N3 N2 Zn1 . 4 118.5(2) ?
N3 N2 Zn1 . . 121.3(3) yes
Zn1 N2 Zn1 4 . 112.93(13) yes
N4 N3 N2 . . 178.8(4) yes
C1 O1 Zn1 . 3_645 138.9(2) ?
C1 O2 Zn1 . 2 121.2(2) ?

loop_
_geom_bond_atom_site_label_1
_geom_bond_atom_site_label_2
_geom_bond_site_symmetry_2
_geom_bond_distance
_geom_bond_publ_flag
Zn1 N2 4_455 2.032(3) yes
Zn1 N2 . 2.048(3) yes
Zn1 N1 . 2.057(3) yes
Zn1 O2 2_554 2.067(2) yes
Zn1 O1 3_655 2.206(2) yes
C1 O1 . 1.256(4) ?
C1 O2 . 1.258(4) ?
C1 C2 . 1.521(4) ?
C2 C6 . 1.378(5) ?
C2 C3 . 1.397(5) ?
C3 C4 . 1.390(4) ?
C3 H3A . 0.9600 ?
C4 C5 . 1.375(5) ?
C4 H4A . 0.9600 ?
C5 N1 . 1.334(4) ?
C5 H5A . 0.9600 ?
C6 N1 . 1.355(4) ?
C6 H6A . 0.9600 ?
N2 N3 . 1.219(4) ?
N2 Zn1 4 2.032(3) ?
N3 N4 . 1.140(4) ?
O1 Zn1 3_645 2.206(2) ?
O2 Zn1 2 2.067(2) ?
